data_7017943
loop_
_publ_author_name
'Azhakar, Ramachandran'
'Ghadwal, Rajendra S.'
'Roesky, Herbert W.'
'Hey, Jakob'
'Stalke, Dietmar'

_publ_section_title
;
 Double N-H bond activation of N,N'-bis-substituted hydrazines with stable
 N-heterocyclic silylene.
;
_journal_issue 5
_journal_name_full 'Dalton transactions (Cambridge, England : 2003)'
_journal_page_first 1529
_journal_page_last 1533
_journal_paper_doi 10.1039/c1dt11708d
_journal_volume 41
_journal_year 2012
_chemical_formula_moiety 'C36 H48 N4 O Si, 0.52(C6 H14)'
_chemical_formula_sum 'C39.12 H55.24 N4 O Si'
_chemical_formula_weight 625.654
_chemical_name_systematic
;
?
;
_space_group_IT_number 14
_symmetry_cell_setting monoclinic
_symmetry_space_group_name_Hall '-P 2yn'
_symmetry_space_group_name_H-M 'P 1 21/n 1'
_atom_sites_solution_hydrogens geom
_atom_sites_solution_primary direct
_atom_sites_solution_secondary difmap
_audit_creation_method SHELXL-97
_cell_angle_alpha 90.00
_cell_angle_beta 94.746(2)
_cell_angle_gamma 90.00
_cell_formula_units_Z 4
_cell_length_a 11.4828(8)
_cell_length_b 12.0258(9)
_cell_length_c 26.1609(19)
_cell_measurement_reflns_used 9029
_cell_measurement_temperature 100(2)
_cell_measurement_theta_max 25.499
_cell_measurement_theta_min 2.304
_cell_volume 3600.2(5)
_computing_cell_refinement 'SAINT V7.68A'
_computing_data_collection 'APEX2 v2008.11'
_computing_data_reduction 'SAINT V7.46A'
_computing_molecular_graphics 'XSHELL in SHELXTL-97'
_computing_publication_material 'XSHELL in SHELXTL-97'
_computing_structure_refinement 'SHELXL in SHELXTL Version 2008/3'
_computing_structure_solution 'SHELXS in SHELXTL Version 2008/3'
_diffrn_ambient_temperature 100(2)
_diffrn_measured_fraction_theta_full 0.998
_diffrn_measured_fraction_theta_max 0.998
_diffrn_measurement_device_type 'Bruker APEX II Ultra'
_diffrn_measurement_method 'omega scans'
_diffrn_radiation_monochromator 'mirror optics'
_diffrn_radiation_source 'Mo rotating anode'
_diffrn_radiation_type MoK\a
_diffrn_radiation_wavelength 0.71073
_diffrn_reflns_av_R_equivalents 0.0368
_diffrn_reflns_av_sigmaI/netI 0.0206
_diffrn_reflns_limit_h_max 14
_diffrn_reflns_limit_h_min -14
_diffrn_reflns_limit_k_max 14
_diffrn_reflns_limit_k_min -14
_diffrn_reflns_limit_l_max 32
_diffrn_reflns_limit_l_min -32
_diffrn_reflns_number 57531
_diffrn_reflns_theta_full 26.11
_diffrn_reflns_theta_max 26.11
_diffrn_reflns_theta_min 1.56
_exptl_absorpt_coefficient_mu 0.101
_exptl_absorpt_correction_T_max 0.99
_exptl_absorpt_correction_T_min 0.933
_exptl_absorpt_correction_type multi-scan
_exptl_absorpt_process_details 'SADABS 2008/2'
_exptl_crystal_colour yellow
_exptl_crystal_density_diffrn 1.154
_exptl_crystal_density_method 'not measured'
_exptl_crystal_description block
_exptl_crystal_F_000 1360
_exptl_crystal_size_max 0.22
_exptl_crystal_size_mid 0.16
_exptl_crystal_size_min 0.12
_refine_diff_density_max 0.306
_refine_diff_density_min -0.363
_refine_diff_density_rms 0.041
_refine_ls_extinction_method none
_refine_ls_goodness_of_fit_ref 1.042
_refine_ls_hydrogen_treatment mixed
_refine_ls_matrix_type full
_refine_ls_number_parameters 434
_refine_ls_number_reflns 7146
_refine_ls_number_restraints 2
_refine_ls_restrained_S_all 1.042
_refine_ls_R_factor_all 0.0452
_refine_ls_R_factor_gt 0.0367
_refine_ls_shift/su_max 0.001
_refine_ls_shift/su_mean 0.000
_refine_ls_structure_factor_coef Fsqd
_refine_ls_weighting_details 'calc w=1/[\s^2^(Fo^2^)+(0.0407P)^2^+1.8475P] where P=(Fo^2^+2Fc^2^)/3'
_refine_ls_weighting_scheme calc
_refine_ls_wR_factor_gt 0.0908
_refine_ls_wR_factor_ref 0.0955
_reflns_number_gt 6108
_reflns_number_total 7146
_reflns_threshold_expression >2sigma(I)
_cod_data_source_file c1dt11708d.txt
_cod_data_source_block 817514
_cod_original_sg_symbol_H-M 'P 21/n'
_cod_database_code 7017943

loop_
_symmetry_equiv_pos_as_xyz
'x, y, z'
'-x+1/2, y+1/2, -z+1/2'
'-x, -y, -z'
'x-1/2, -y-1/2, z-1/2'

loop_
_atom_site_label
_atom_site_type_symbol
_atom_site_fract_x
_atom_site_fract_y
_atom_site_fract_z
_atom_site_U_iso_or_equiv
_atom_site_adp_type
_atom_site_occupancy
_atom_site_symmetry_multiplicity
_atom_site_calc_flag
_atom_site_refinement_flags
_atom_site_disorder_group
Si1 Si 0.98897(3) 0.16926(3) 0.164499(13) 0.01451(9) Uani 1 1 d . .
H1S H 0.9928(13) 0.2757(12) 0.1838(6) 0.017(4) Uiso 1 1 d . .
O1 O 1.13074(8) 0.13396(8) 0.19090(3) 0.0172(2) Uani 1 1 d . .
N1 N 0.83727(10) 0.19651(9) 0.12801(4) 0.0164(2) Uani 1 1 d . .
N2 N 0.92315(9) 0.08556(9) 0.21331(4) 0.0147(2) Uani 1 1 d . .
N3 N 1.04136(10) 0.12553(10) 0.10733(4) 0.0186(2) Uani 1 1 d . .
H3N H 0.9986 0.1317 0.0780 0.022 Uiso 1 1 calc R .
N4 N 1.15409(10) 0.08003(10) 0.10960(4) 0.0195(3) Uani 1 1 d . .
C1 C 0.74172(12) 0.21066(11) 0.15237(5) 0.0181(3) Uani 1 1 d . .
C2 C 0.73522(12) 0.17480(12) 0.20299(5) 0.0182(3) Uani 1 1 d D .
H2 H 0.6631(14) 0.1871(13) 0.2169(6) 0.022 Uiso 1 1 d D .
C3 C 0.81619(12) 0.10584(11) 0.22922(5) 0.0156(3) Uani 1 1 d . .
C4 C 0.63258(12) 0.26138(14) 0.12587(6) 0.0251(3) Uani 1 1 d . .
H4A H 0.6451 0.2765 0.0899 0.038 Uiso 0.260(18) 1 calc PR .
H4B H 0.6147 0.3311 0.1430 0.038 Uiso 0.260(18) 1 calc PR .
H4C H 0.5671 0.2095 0.1275 0.038 Uiso 0.260(18) 1 calc PR .
H4D H 0.5728 0.2682 0.1503 0.038 Uiso 0.740(18) 1 calc PR .
H4E H 0.6033 0.2136 0.0973 0.038 Uiso 0.740(18) 1 calc PR .
H4F H 0.6508 0.3352 0.1128 0.038 Uiso 0.740(18) 1 calc PR .
C5 C 0.77952(12) 0.04896(12) 0.27673(5) 0.0197(3) Uani 1 1 d . .
H5A H 0.7932 -0.0312 0.2742 0.030 Uiso 1 1 calc R .
H5B H 0.6963 0.0626 0.2798 0.030 Uiso 1 1 calc R .
H5C H 0.8253 0.0786 0.3070 0.030 Uiso 1 1 calc R .
C6 C 0.82988(12) 0.22508(12) 0.07386(5) 0.0194(3) Uani 1 1 d . .
C7 C 0.80070(12) 0.14208(13) 0.03721(5) 0.0220(3) Uani 1 1 d . .
C8 C 0.79842(13) 0.17081(14) -0.01463(6) 0.0282(3) Uani 1 1 d . .
H8 H 0.7809 0.1156 -0.0401 0.034 Uiso 1 1 calc R .
C9 C 0.82130(15) 0.27833(15) -0.02932(6) 0.0326(4) Uani 1 1 d . .
H9 H 0.8186 0.2968 -0.0647 0.039 Uiso 1 1 calc R .
C10 C 0.84800(14) 0.35882(14) 0.00722(6) 0.0299(4) Uani 1 1 d . .
H10 H 0.8627 0.4327 -0.0034 0.036 Uiso 1 1 calc R .
C11 C 0.85398(13) 0.33450(13) 0.05951(5) 0.0238(3) Uani 1 1 d . .
C12 C 0.77024(13) 0.02362(13) 0.05184(5) 0.0247(3) Uani 1 1 d . .
H12 H 0.7788 0.0178 0.0901 0.030 Uiso 1 1 calc R .
C13 C 0.64300(14) -0.00297(16) 0.03350(6) 0.0362(4) Uani 1 1 d . .
H13A H 0.5912 0.0513 0.0480 0.054 Uiso 1 1 calc R .
H13B H 0.6235 -0.0779 0.0448 0.054 Uiso 1 1 calc R .
H13C H 0.6330 0.0007 -0.0040 0.054 Uiso 1 1 calc R .
C14 C 0.85179(14) -0.06235(13) 0.03009(6) 0.0296(3) Uani 1 1 d . .
H14A H 0.8441 -0.0586 -0.0075 0.044 Uiso 1 1 calc R .
H14B H 0.8306 -0.1370 0.0411 0.044 Uiso 1 1 calc R .
H14C H 0.9328 -0.0463 0.0427 0.044 Uiso 1 1 calc R .
C15 C 0.88702(14) 0.42577(13) 0.09836(6) 0.0277(3) Uani 1 1 d . .
H15 H 0.8722 0.3970 0.1331 0.033 Uiso 1 1 calc R .
C16 C 0.81220(18) 0.53048(14) 0.08821(7) 0.0396(4) Uani 1 1 d . .
H16A H 0.8295 0.5636 0.0554 0.059 Uiso 1 1 calc R .
H16B H 0.8301 0.5842 0.1159 0.059 Uiso 1 1 calc R .
H16C H 0.7293 0.5105 0.0868 0.059 Uiso 1 1 calc R .
C17 C 1.01738(16) 0.45313(15) 0.09892(7) 0.0390(4) Uani 1 1 d . .
H17A H 1.0344 0.4812 0.0652 0.058 Uiso 1 1 calc R .
H17B H 1.0634 0.3858 0.1069 0.058 Uiso 1 1 calc R .
H17C H 1.0378 0.5099 0.1250 0.058 Uiso 1 1 calc R .
C18 C 0.99576(11) 0.00604(11) 0.24352(5) 0.0152(3) Uani 1 1 d . .
C19 C 1.00765(11) -0.10101(11) 0.22328(5) 0.0170(3) Uani 1 1 d . .
C20 C 1.07268(12) -0.17885(12) 0.25329(5) 0.0204(3) Uani 1 1 d . .
H20 H 1.0809 -0.2523 0.2407 0.025 Uiso 1 1 calc R .
C21 C 1.12525(12) -0.15086(12) 0.30109(5) 0.0214(3) Uani 1 1 d . .
H21 H 1.1683 -0.2051 0.3212 0.026 Uiso 1 1 calc R .
C22 C 1.11503(12) -0.04371(12) 0.31957(5) 0.0201(3) Uani 1 1 d . .
H22 H 1.1523 -0.0250 0.3522 0.024 Uiso 1 1 calc R .
C23 C 1.05108(11) 0.03735(11) 0.29123(5) 0.0166(3) Uani 1 1 d . .
C24 C 0.95212(12) -0.13082(11) 0.17011(5) 0.0187(3) Uani 1 1 d . .
H24 H 0.9548 -0.0624 0.1485 0.022 Uiso 1 1 calc R .
C25 C 0.82339(13) -0.16276(13) 0.17133(6) 0.0268(3) Uani 1 1 d . .
H25A H 0.8167 -0.2260 0.1945 0.040 Uiso 1 1 calc R .
H25B H 0.7914 -0.1833 0.1367 0.040 Uiso 1 1 calc R .
H25C H 0.7797 -0.0994 0.1835 0.040 Uiso 1 1 calc R .
C26 C 1.01907(15) -0.22095(15) 0.14409(7) 0.0378(4) Uani 1 1 d . .
H26A H 1.1013 -0.1992 0.1440 0.057 Uiso 1 1 calc R .
H26B H 0.9855 -0.2307 0.1087 0.057 Uiso 1 1 calc R .
H26C H 1.0136 -0.2911 0.1628 0.057 Uiso 1 1 calc R .
C27 C 1.04959(12) 0.15590(11) 0.31199(5) 0.0178(3) Uani 1 1 d . .
H27 H 0.9918 0.1999 0.2896 0.021 Uiso 1 1 calc R .
C28 C 1.01413(13) 0.16162(13) 0.36730(5) 0.0244(3) Uani 1 1 d . .
H28A H 0.9403 0.1218 0.3696 0.037 Uiso 1 1 calc R .
H28B H 1.0044 0.2395 0.3771 0.037 Uiso 1 1 calc R .
H28C H 1.0751 0.1271 0.3905 0.037 Uiso 1 1 calc R .
C29 C 1.16996(12) 0.21050(12) 0.31029(5) 0.0213(3) Uani 1 1 d . .
H29A H 1.2289 0.1658 0.3302 0.032 Uiso 1 1 calc R .
H29B H 1.1681 0.2854 0.3249 0.032 Uiso 1 1 calc R .
H29C H 1.1898 0.2152 0.2746 0.032 Uiso 1 1 calc R .
C31 C 1.19619(12) 0.08731(11) 0.15664(5) 0.0164(3) Uani 1 1 d . .
C32 C 1.31109(12) 0.04220(11) 0.17490(5) 0.0176(3) Uani 1 1 d . .
C33 C 1.39575(12) 0.01944(12) 0.14090(6) 0.0219(3) Uani 1 1 d . .
H33 H 1.3808 0.0364 0.1055 0.026 Uiso 1 1 calc R .
C34 C 1.50142(12) -0.02785(13) 0.15878(6) 0.0248(3) Uani 1 1 d . .
H34 H 1.5590 -0.0426 0.1356 0.030 Uiso 1 1 calc R .
C35 C 1.52363(12) -0.05374(12) 0.21038(6) 0.0241(3) Uani 1 1 d . .
H35 H 1.5954 -0.0878 0.2223 0.029 Uiso 1 1 calc R .
C36 C 1.44080(13) -0.02977(12) 0.24435(6) 0.0230(3) Uani 1 1 d . .
H36 H 1.4563 -0.0464 0.2798 0.028 Uiso 1 1 calc R .
C37 C 1.33509(12) 0.01851(11) 0.22680(5) 0.0197(3) Uani 1 1 d . .
H37 H 1.2789 0.0355 0.2503 0.024 Uiso 1 1 calc R .
C38 C 0.46090(15) 0.47169(14) 0.01824(6) 0.0317(4) Uani 0.761(6) 1 d P 1
H38A H 0.4984 0.4778 0.0536 0.038 Uiso 0.761(6) 1 calc PR 1
H38B H 0.3858 0.5123 0.0171 0.038 Uiso 0.761(6) 1 calc PR 1
C39 C 0.43561(16) 0.34981(14) 0.00667(6) 0.0338(4) Uani 0.761(6) 1 d P 1
H39A H 0.5104 0.3085 0.0081 0.041 Uiso 0.761(6) 1 calc PR 1
H39B H 0.3981 0.3432 -0.0286 0.041 Uiso 0.761(6) 1 calc PR 1
C40 C 0.35677(19) 0.29663(16) 0.04374(7) 0.0351(5) Uani 0.761(6) 1 d P 1
H40A H 0.3437 0.2184 0.0345 0.053 Uiso 0.761(6) 1 calc PR 1
H40B H 0.2817 0.3358 0.0419 0.053 Uiso 0.761(6) 1 calc PR 1
H40C H 0.3941 0.3014 0.0787 0.053 Uiso 0.761(6) 1 calc PR 1
C37' C 0.46090(15) 0.47169(14) 0.01824(6) 0.0317(4) Uani 0.239(6) 1 d P 2
H37A H 0.4984 0.4778 0.0536 0.038 Uiso 0.239(6) 1 calc PR 2
H37B H 0.3858 0.5123 0.0171 0.038 Uiso 0.239(6) 1 calc PR 2
C38' C 0.43561(16) 0.34981(14) 0.00667(6) 0.0338(4) Uani 0.239(6) 1 d P 2
H38C H 0.5104 0.3085 0.0081 0.041 Uiso 0.239(6) 1 calc PR 2
H38D H 0.3981 0.3432 -0.0286 0.041 Uiso 0.239(6) 1 calc PR 2
C39' C 0.35677(19) 0.29663(16) 0.04374(7) 0.0351(5) Uani 0.120(3) 1 d PD 2
H39C H 0.3554 0.2159 0.0363 0.042 Uiso 0.120(3) 1 calc PR 2
H39D H 0.3965 0.3056 0.0785 0.042 Uiso 0.120(3) 1 calc PR 2
C40' C 0.2500(5) 0.3267(5) 0.0465(2) 0.0245(19) Uani 0.239(6) 1 d PD 2
H40D H 0.2151 0.2825 0.0727 0.037 Uiso 0.239(6) 1 calc PR 2
H40E H 0.2060 0.3149 0.0132 0.037 Uiso 0.239(6) 1 calc PR 2
H40F H 0.2475 0.4057 0.0556 0.037 Uiso 0.239(6) 1 calc PR 2

loop_
_atom_site_aniso_label
_atom_site_aniso_U_11
_atom_site_aniso_U_22
_atom_site_aniso_U_33
_atom_site_aniso_U_23
_atom_site_aniso_U_13
_atom_site_aniso_U_12
Si1 0.01556(18) 0.01521(18) 0.01280(17) 0.00027(14) 0.00140(13) -0.00033(14)
O1 0.0157(5) 0.0214(5) 0.0144(4) -0.0008(4) 0.0014(4) -0.0003(4)
N1 0.0173(6) 0.0187(6) 0.0130(5) 0.0009(4) 0.0008(4) 0.0011(5)
N2 0.0159(5) 0.0145(5) 0.0134(5) -0.0002(4) 0.0006(4) 0.0000(4)
N3 0.0158(6) 0.0259(6) 0.0140(5) -0.0009(5) -0.0003(4) 0.0032(5)
N4 0.0162(6) 0.0243(6) 0.0181(6) 0.0004(5) 0.0019(5) 0.0024(5)
C1 0.0188(7) 0.0169(7) 0.0184(7) -0.0012(5) 0.0008(5) 0.0018(5)
C2 0.0174(7) 0.0207(7) 0.0169(7) -0.0010(5) 0.0035(5) 0.0019(5)
C3 0.0188(7) 0.0149(6) 0.0133(6) -0.0029(5) 0.0018(5) -0.0023(5)
C4 0.0210(7) 0.0345(9) 0.0200(7) 0.0045(6) 0.0031(6) 0.0084(6)
C5 0.0182(7) 0.0235(7) 0.0178(7) 0.0017(6) 0.0039(5) 0.0006(6)
C6 0.0167(7) 0.0271(8) 0.0147(6) 0.0035(6) 0.0019(5) 0.0046(6)
C7 0.0163(7) 0.0314(8) 0.0180(7) 0.0009(6) 0.0006(5) 0.0041(6)
C8 0.0267(8) 0.0416(9) 0.0161(7) -0.0012(6) 0.0009(6) 0.0074(7)
C9 0.0377(9) 0.0459(10) 0.0150(7) 0.0090(7) 0.0071(6) 0.0143(8)
C10 0.0371(9) 0.0313(9) 0.0228(8) 0.0099(6) 0.0109(7) 0.0107(7)
C11 0.0246(7) 0.0268(8) 0.0207(7) 0.0055(6) 0.0063(6) 0.0077(6)
C12 0.0264(8) 0.0316(8) 0.0160(7) -0.0044(6) 0.0003(6) -0.0047(6)
C13 0.0291(9) 0.0513(11) 0.0283(8) -0.0095(8) 0.0024(7) -0.0106(8)
C14 0.0351(9) 0.0290(8) 0.0245(8) -0.0036(6) 0.0004(7) -0.0029(7)
C15 0.0387(9) 0.0220(8) 0.0231(7) 0.0068(6) 0.0067(6) 0.0017(7)
C16 0.0627(12) 0.0248(9) 0.0321(9) 0.0053(7) 0.0092(8) 0.0104(8)
C17 0.0475(11) 0.0336(9) 0.0366(9) 0.0068(7) 0.0082(8) -0.0102(8)
C18 0.0143(6) 0.0160(6) 0.0158(6) 0.0034(5) 0.0032(5) -0.0001(5)
C19 0.0155(6) 0.0176(7) 0.0184(7) 0.0002(5) 0.0036(5) -0.0007(5)
C20 0.0210(7) 0.0158(7) 0.0251(7) 0.0008(6) 0.0055(6) 0.0014(5)
C21 0.0202(7) 0.0209(7) 0.0228(7) 0.0075(6) 0.0008(6) 0.0023(6)
C22 0.0196(7) 0.0228(7) 0.0175(7) 0.0032(6) -0.0004(5) -0.0016(6)
C23 0.0158(6) 0.0181(7) 0.0162(6) 0.0017(5) 0.0033(5) -0.0019(5)
C24 0.0204(7) 0.0164(7) 0.0191(7) -0.0018(5) 0.0010(5) 0.0005(5)
C25 0.0247(8) 0.0317(8) 0.0238(7) -0.0003(6) 0.0001(6) -0.0066(6)
C26 0.0357(9) 0.0424(10) 0.0337(9) -0.0189(8) -0.0062(7) 0.0156(8)
C27 0.0209(7) 0.0178(7) 0.0144(6) 0.0001(5) -0.0002(5) -0.0007(5)
C28 0.0302(8) 0.0261(8) 0.0173(7) -0.0020(6) 0.0035(6) -0.0036(6)
C29 0.0232(7) 0.0194(7) 0.0211(7) -0.0022(6) -0.0004(6) -0.0025(6)
C31 0.0171(6) 0.0153(6) 0.0171(6) 0.0008(5) 0.0039(5) -0.0024(5)
C32 0.0170(7) 0.0138(6) 0.0220(7) 0.0001(5) 0.0008(5) -0.0030(5)
C33 0.0206(7) 0.0244(7) 0.0210(7) 0.0019(6) 0.0029(6) -0.0013(6)
C34 0.0172(7) 0.0269(8) 0.0312(8) -0.0004(6) 0.0066(6) -0.0008(6)
C35 0.0168(7) 0.0211(7) 0.0336(8) -0.0001(6) -0.0032(6) 0.0011(6)
C36 0.0254(7) 0.0201(7) 0.0225(7) 0.0007(6) -0.0036(6) 0.0000(6)
C37 0.0206(7) 0.0175(7) 0.0210(7) -0.0006(5) 0.0014(5) -0.0002(5)
C38 0.0356(9) 0.0337(9) 0.0249(8) -0.0067(7) -0.0017(7) 0.0056(7)
C39 0.0438(10) 0.0327(9) 0.0238(8) -0.0039(7) -0.0033(7) 0.0048(7)
C40 0.0526(13) 0.0316(10) 0.0203(9) -0.0032(7) -0.0016(8) -0.0077(9)
C37' 0.0356(9) 0.0337(9) 0.0249(8) -0.0067(7) -0.0017(7) 0.0056(7)
C38' 0.0438(10) 0.0327(9) 0.0238(8) -0.0039(7) -0.0033(7) 0.0048(7)
C39' 0.0526(13) 0.0316(10) 0.0203(9) -0.0032(7) -0.0016(8) -0.0077(9)
C40' 0.024(4) 0.024(3) 0.025(3) 0.009(3) -0.001(2) -0.001(3)

loop_
_atom_type_symbol
_atom_type_description
_atom_type_scat_dispersion_real
_atom_type_scat_dispersion_imag
_atom_type_scat_source
C C 0.0033 0.0016 'International Tables Vol C Tables 4.2.6.8 and 6.1.1.4'
H H 0.0000 0.0000 'International Tables Vol C Tables 4.2.6.8 and 6.1.1.4'
N N 0.0061 0.0033 'International Tables Vol C Tables 4.2.6.8 and 6.1.1.4'
Si Si 0.0817 0.0704 'International Tables Vol C Tables 4.2.6.8 and 6.1.1.4'
O O 0.0106 0.0060 'International Tables Vol C Tables 4.2.6.8 and 6.1.1.4'

loop_
_geom_angle_atom_site_label_1
_geom_angle_atom_site_label_2
_geom_angle_atom_site_label_3
_geom_angle
_geom_angle_site_symmetry_1
_geom_angle_site_symmetry_3
N3 Si1 O1 83.70(5) . .
N3 Si1 N2 128.58(6) . .
O1 Si1 N2 90.88(5) . .
N3 Si1 N1 89.33(5) . .
O1 Si1 N1 172.69(5) . .
N2 Si1 N1 91.74(5) . .
N3 Si1 H1S 126.5(6) . .
O1 Si1 H1S 94.6(6) . .
N2 Si1 H1S 104.9(6) . .
N1 Si1 H1S 91.3(6) . .
C31 O1 Si1 112.89(8) . .
C1 N1 C6 117.05(11) . .
C1 N1 Si1 121.98(9) . .
C6 N1 Si1 119.75(9) . .
C3 N2 C18 116.43(11) . .
C3 N2 Si1 123.50(9) . .
C18 N2 Si1 119.11(8) . .
N4 N3 Si1 117.74(9) . .
N4 N3 H3N 121.1 . .
Si1 N3 H3N 121.1 . .
C31 N4 N3 106.64(11) . .
N1 C1 C2 121.77(12) . .
N1 C1 C4 121.33(12) . .
C2 C1 C4 116.84(12) . .
C3 C2 C1 124.53(13) . .
C3 C2 H2 118.6(10) . .
C1 C2 H2 115.6(10) . .
N2 C3 C2 123.06(12) . .
N2 C3 C5 119.65(12) . .
C2 C3 C5 117.26(12) . .
C1 C4 H4A 109.5 . .
C1 C4 H4B 109.5 . .
H4A C4 H4B 109.5 . .
C1 C4 H4C 109.5 . .
H4A C4 H4C 109.5 . .
H4B C4 H4C 109.5 . .
C1 C4 H4D 109.5 . .
H4A C4 H4D 141.1 . .
H4B C4 H4D 56.3 . .
H4C C4 H4D 56.3 . .
C1 C4 H4E 109.5 . .
H4A C4 H4E 56.3 . .
H4B C4 H4E 141.1 . .
H4C C4 H4E 56.3 . .
H4D C4 H4E 109.5 . .
C1 C4 H4F 109.5 . .
H4A C4 H4F 56.3 . .
H4B C4 H4F 56.3 . .
H4C C4 H4F 141.1 . .
H4D C4 H4F 109.5 . .
H4E C4 H4F 109.5 . .
C3 C5 H5A 109.5 . .
C3 C5 H5B 109.5 . .
H5A C5 H5B 109.5 . .
C3 C5 H5C 109.5 . .
H5A C5 H5C 109.5 . .
H5B C5 H5C 109.5 . .
C11 C6 C7 121.66(13) . .
C11 C6 N1 119.08(12) . .
C7 C6 N1 119.25(12) . .
C8 C7 C6 118.08(14) . .
C8 C7 C12 119.26(13) . .
C6 C7 C12 122.66(12) . .
C9 C8 C7 120.87(15) . .
C9 C8 H8 119.6 . .
C7 C8 H8 119.6 . .
C10 C9 C8 120.12(14) . .
C10 C9 H9 119.9 . .
C8 C9 H9 119.9 . .
C9 C10 C11 121.56(15) . .
C9 C10 H10 119.2 . .
C11 C10 H10 119.2 . .
C10 C11 C6 117.68(14) . .
C10 C11 C15 119.53(14) . .
C6 C11 C15 122.78(13) . .
C7 C12 C13 110.43(13) . .
C7 C12 C14 112.14(12) . .
C13 C12 C14 109.77(13) . .
C7 C12 H12 108.1 . .
C13 C12 H12 108.1 . .
C14 C12 H12 108.1 . .
C12 C13 H13A 109.5 . .
C12 C13 H13B 109.5 . .
H13A C13 H13B 109.5 . .
C12 C13 H13C 109.5 . .
H13A C13 H13C 109.5 . .
H13B C13 H13C 109.5 . .
C12 C14 H14A 109.5 . .
C12 C14 H14B 109.5 . .
H14A C14 H14B 109.5 . .
C12 C14 H14C 109.5 . .
H14A C14 H14C 109.5 . .
H14B C14 H14C 109.5 . .
C11 C15 C17 110.53(13) . .
C11 C15 C16 111.77(13) . .
C17 C15 C16 110.98(14) . .
C11 C15 H15 107.8 . .
C17 C15 H15 107.8 . .
C16 C15 H15 107.8 . .
C15 C16 H16A 109.5 . .
C15 C16 H16B 109.5 . .
H16A C16 H16B 109.5 . .
C15 C16 H16C 109.5 . .
H16A C16 H16C 109.5 . .
H16B C16 H16C 109.5 . .
C15 C17 H17A 109.5 . .
C15 C17 H17B 109.5 . .
H17A C17 H17B 109.5 . .
C15 C17 H17C 109.5 . .
H17A C17 H17C 109.5 . .
H17B C17 H17C 109.5 . .
C19 C18 C23 122.04(12) . .
C19 C18 N2 117.82(11) . .
C23 C18 N2 120.15(12) . .
C20 C19 C18 117.83(12) . .
C20 C19 C24 121.26(12) . .
C18 C19 C24 120.91(12) . .
C21 C20 C19 121.16(13) . .
C21 C20 H20 119.4 . .
C19 C20 H20 119.4 . .
C20 C21 C22 119.89(13) . .
C20 C21 H21 120.1 . .
C22 C21 H21 120.1 . .
C21 C22 C23 121.37(13) . .
C21 C22 H22 119.3 . .
C23 C22 H22 119.3 . .
C22 C23 C18 117.65(13) . .
C22 C23 C27 118.96(12) . .
C18 C23 C27 123.31(12) . .
C26 C24 C19 112.77(12) . .
C26 C24 C25 110.81(13) . .
C19 C24 C25 111.83(11) . .
C26 C24 H24 107.0 . .
C19 C24 H24 107.0 . .
C25 C24 H24 107.0 . .
C24 C25 H25A 109.5 . .
C24 C25 H25B 109.5 . .
H25A C25 H25B 109.5 . .
C24 C25 H25C 109.5 . .
H25A C25 H25C 109.5 . .
H25B C25 H25C 109.5 . .
C24 C26 H26A 109.5 . .
C24 C26 H26B 109.5 . .
H26A C26 H26B 109.5 . .
C24 C26 H26C 109.5 . .
H26A C26 H26C 109.5 . .
H26B C26 H26C 109.5 . .
C23 C27 C29 110.66(11) . .
C23 C27 C28 112.86(11) . .
C29 C27 C28 108.52(11) . .
C23 C27 H27 108.2 . .
C29 C27 H27 108.2 . .
C28 C27 H27 108.2 . .
C27 C28 H28A 109.5 . .
C27 C28 H28B 109.5 . .
H28A C28 H28B 109.5 . .
C27 C28 H28C 109.5 . .
H28A C28 H28C 109.5 . .
H28B C28 H28C 109.5 . .
C27 C29 H29A 109.5 . .
C27 C29 H29B 109.5 . .
H29A C29 H29B 109.5 . .
C27 C29 H29C 109.5 . .
H29A C29 H29C 109.5 . .
H29B C29 H29C 109.5 . .
N4 C31 O1 118.74(12) . .
N4 C31 C32 122.80(12) . .
O1 C31 C32 118.40(11) . .
C37 C32 C33 119.24(13) . .
C37 C32 C31 119.51(12) . .
C33 C32 C31 121.23(12) . .
C34 C33 C32 120.07(13) . .
C34 C33 H33 120.0 . .
C32 C33 H33 120.0 . .
C33 C34 C35 120.37(14) . .
C33 C34 H34 119.8 . .
C35 C34 H34 119.8 . .
C36 C35 C34 119.78(13) . .
C36 C35 H35 120.1 . .
C34 C35 H35 120.1 . .
C35 C36 C37 120.18(14) . .
C35 C36 H36 119.9 . .
C37 C36 H36 119.9 . .
C36 C37 C32 120.33(13) . .
C36 C37 H37 119.8 . .
C32 C37 H37 119.8 . .
C39 C38 C38 114.78(17) . 3_665
C39 C38 H38A 108.6 . .
C38 C38 H38A 108.6 3_665 .
C39 C38 H38B 108.6 . .
C38 C38 H38B 108.6 3_665 .
H38A C38 H38B 107.5 . .
C38 C39 C40 113.12(14) . .
C38 C39 H39A 109.0 . .
C40 C39 H39A 109.0 . .
C38 C39 H39B 109.0 . .
C40 C39 H39B 109.0 . .
H39A C39 H39B 107.8 . .
C39 C40 H40A 109.5 . .
C39 C40 H40B 109.5 . .
H40A C40 H40B 109.5 . .
C39 C40 H40C 109.5 . .
H40A C40 H40C 109.5 . .
H40B C40 H40C 109.5 . .
H40D C40' H40E 109.5 . .
H40D C40' H40F 109.5 . .
H40E C40' H40F 109.5 . .

loop_
_geom_bond_atom_site_label_1
_geom_bond_atom_site_label_2
_geom_bond_distance
_geom_bond_site_symmetry_2
Si1 N3 1.7391(12) .
Si1 O1 1.7667(10) .
Si1 N2 1.8371(11) .
Si1 N1 1.9437(12) .
Si1 H1S 1.376(15) .
O1 C31 1.3395(16) .
N1 C1 1.3246(17) .
N1 C6 1.4532(17) .
N2 C3 1.3512(17) .
N2 C18 1.4578(16) .
N3 N4 1.4021(16) .
N3 H3N 0.8800 .
N4 C31 1.2873(17) .
C1 C2 1.4005(19) .
C1 C4 1.5098(19) .
C2 C3 1.3847(19) .
C2 H2 0.943(16) .
C3 C5 1.5087(18) .
C4 H4A 0.9800 .
C4 H4B 0.9800 .
C4 H4C 0.9800 .
C4 H4D 0.9800 .
C4 H4E 0.9800 .
C4 H4F 0.9800 .
C5 H5A 0.9800 .
C5 H5B 0.9800 .
C5 H5C 0.9800 .
C6 C11 1.402(2) .
C6 C7 1.405(2) .
C7 C8 1.398(2) .
C7 C12 1.523(2) .
C8 C9 1.380(2) .
C8 H8 0.9500 .
C9 C10 1.377(2) .
C9 H9 0.9500 .
C10 C11 1.395(2) .
C10 H10 0.9500 .
C11 C15 1.522(2) .
C12 C13 1.533(2) .
C12 C14 1.536(2) .
C12 H12 1.0000 .
C13 H13A 0.9800 .
C13 H13B 0.9800 .
C13 H13C 0.9800 .
C14 H14A 0.9800 .
C14 H14B 0.9800 .
C14 H14C 0.9800 .
C15 C17 1.532(2) .
C15 C16 1.535(2) .
C15 H15 1.0000 .
C16 H16A 0.9800 .
C16 H16B 0.9800 .
C16 H16C 0.9800 .
C17 H17A 0.9800 .
C17 H17B 0.9800 .
C17 H17C 0.9800 .
C18 C19 1.4029(19) .
C18 C23 1.4042(18) .
C19 C20 1.3975(19) .
C19 C24 1.5243(19) .
C20 C21 1.384(2) .
C20 H20 0.9500 .
C21 C22 1.385(2) .
C21 H21 0.9500 .
C22 C23 1.3961(19) .
C22 H22 0.9500 .
C23 C27 1.5262(19) .
C24 C26 1.522(2) .
C24 C25 1.530(2) .
C24 H24 1.0000 .
C25 H25A 0.9800 .
C25 H25B 0.9800 .
C25 H25C 0.9800 .
C26 H26A 0.9800 .
C26 H26B 0.9800 .
C26 H26C 0.9800 .
C27 C29 1.5342(19) .
C27 C28 1.5370(18) .
C27 H27 1.0000 .
C28 H28A 0.9800 .
C28 H28B 0.9800 .
C28 H28C 0.9800 .
C29 H29A 0.9800 .
C29 H29B 0.9800 .
C29 H29C 0.9800 .
C31 C32 1.4693(19) .
C32 C37 1.3924(19) .
C32 C33 1.3980(19) .
C33 C34 1.386(2) .
C33 H33 0.9500 .
C34 C35 1.388(2) .
C34 H34 0.9500 .
C35 C36 1.385(2) .
C35 H35 0.9500 .
C36 C37 1.389(2) .
C36 H36 0.9500 .
C37 H37 0.9500 .
C38 C39 1.520(2) .
C38 C38 1.524(3) 3_665
C38 H38A 0.9900 .
C38 H38B 0.9900 .
C39 C40 1.521(3) .
C39 H39A 0.9900 .
C39 H39B 0.9900 .
C40 H40A 0.9800 .
C40 H40B 0.9800 .
C40 H40C 0.9800 .
C40' H40D 0.9800 .
C40' H40E 0.9800 .
C40' H40F 0.9800 .

loop_
_geom_torsion_atom_site_label_1
_geom_torsion_atom_site_label_2
_geom_torsion_atom_site_label_3
_geom_torsion_atom_site_label_4
_geom_torsion
_geom_torsion_site_symmetry_1
N3 Si1 O1 C31 -4.71(9) .
N2 Si1 O1 C31 124.03(9) .
N1 Si1 O1 C31 13.0(4) .
N3 Si1 N1 C1 164.69(11) .
O1 Si1 N1 C1 147.1(4) .
N2 Si1 N1 C1 36.11(11) .
N3 Si1 N1 C6 -28.27(11) .
O1 Si1 N1 C6 -45.9(4) .
N2 Si1 N1 C6 -156.85(10) .
N3 Si1 N2 C3 -123.86(10) .
O1 Si1 N2 C3 153.49(10) .
N1 Si1 N2 C3 -33.33(11) .
N3 Si1 N2 C18 67.74(11) .
O1 Si1 N2 C18 -14.90(10) .
N1 Si1 N2 C18 158.27(9) .
O1 Si1 N3 N4 4.58(10) .
N2 Si1 N3 N4 -81.52(11) .
N1 Si1 N3 N4 -173.20(10) .
Si1 N3 N4 C31 -3.24(14) .
C6 N1 C1 C2 173.05(13) .
Si1 N1 C1 C2 -19.58(18) .
C6 N1 C1 C4 -3.95(19) .
Si1 N1 C1 C4 163.41(11) .
N1 C1 C2 C3 -11.7(2) .
C4 C1 C2 C3 165.41(14) .
C18 N2 C3 C2 -176.56(12) .
Si1 N2 C3 C2 14.76(18) .
C18 N2 C3 C5 1.41(17) .
Si1 N2 C3 C5 -167.27(9) .
C1 C2 C3 N2 15.3(2) .
C1 C2 C3 C5 -162.69(13) .
C1 N1 C6 C11 88.30(16) .
Si1 N1 C6 C11 -79.36(14) .
C1 N1 C6 C7 -92.74(16) .
Si1 N1 C6 C7 99.60(13) .
C11 C6 C7 C8 1.3(2) .
N1 C6 C7 C8 -177.68(12) .
C11 C6 C7 C12 -177.92(13) .
N1 C6 C7 C12 3.1(2) .
C6 C7 C8 C9 -1.6(2) .
C12 C7 C8 C9 177.60(14) .
C7 C8 C9 C10 0.7(2) .
C8 C9 C10 C11 0.7(2) .
C9 C10 C11 C6 -1.0(2) .
C9 C10 C11 C15 178.38(15) .
C7 C6 C11 C10 0.0(2) .
N1 C6 C11 C10 178.97(13) .
C7 C6 C11 C15 -179.36(13) .
N1 C6 C11 C15 -0.4(2) .
C8 C7 C12 C13 -63.60(17) .
C6 C7 C12 C13 115.57(15) .
C8 C7 C12 C14 59.16(18) .
C6 C7 C12 C14 -121.67(14) .
C10 C11 C15 C17 -72.89(18) .
C6 C11 C15 C17 106.49(16) .
C10 C11 C15 C16 51.25(19) .
C6 C11 C15 C16 -129.37(15) .
C3 N2 C18 C19 104.14(14) .
Si1 N2 C18 C19 -86.66(13) .
C3 N2 C18 C23 -75.81(15) .
Si1 N2 C18 C23 93.39(13) .
C23 C18 C19 C20 2.93(19) .
N2 C18 C19 C20 -177.02(11) .
C23 C18 C19 C24 -176.59(12) .
N2 C18 C19 C24 3.46(18) .
C18 C19 C20 C21 -1.0(2) .
C24 C19 C20 C21 178.51(13) .
C19 C20 C21 C22 -0.8(2) .
C20 C21 C22 C23 0.9(2) .
C21 C22 C23 C18 1.0(2) .
C21 C22 C23 C27 -176.01(12) .
C19 C18 C23 C22 -2.90(19) .
N2 C18 C23 C22 177.04(12) .
C19 C18 C23 C27 173.93(12) .
N2 C18 C23 C27 -6.13(19) .
C20 C19 C24 C26 -28.48(19) .
C18 C19 C24 C26 151.03(14) .
C20 C19 C24 C25 97.19(15) .
C18 C19 C24 C25 -83.30(16) .
C22 C23 C27 C29 69.10(15) .
C18 C23 C27 C29 -107.69(14) .
C22 C23 C27 C28 -52.73(17) .
C18 C23 C27 C28 130.47(13) .
N3 N4 C31 O1 -0.82(16) .
N3 N4 C31 C32 176.42(12) .
Si1 O1 C31 N4 4.34(15) .
Si1 O1 C31 C32 -173.01(9) .
N4 C31 C32 C37 -158.32(13) .
O1 C31 C32 C37 18.92(19) .
N4 C31 C32 C33 19.8(2) .
O1 C31 C32 C33 -163.00(12) .
C37 C32 C33 C34 1.1(2) .
C31 C32 C33 C34 -177.03(13) .
C32 C33 C34 C35 0.5(2) .
C33 C34 C35 C36 -1.5(2) .
C34 C35 C36 C37 0.9(2) .
C35 C36 C37 C32 0.6(2) .
C33 C32 C37 C36 -1.6(2) .
C31 C32 C37 C36 176.50(13) .
C38 C38 C39 C40 -179.66(18) 3_665
